data_7020023
loop_
_publ_author_name
'Long, Changbai'
'Fan, Huiqing'

_publ_section_title
;
 Effect of lanthanum substitution at A site on structure and enhanced
 properties of new Aurivillius oxide K(0.25)Na(0.25)La(0.5)Bi(2)Nb(2)O(9).
;
_journal_issue 36
_journal_name_full 'Dalton transactions (Cambridge, England : 2003)'
_journal_page_first 11046
_journal_page_last 11054
_journal_paper_doi 10.1039/c2dt31085f
_journal_volume 41
_journal_year 2012
_chemical_formula_sum 'Bi2.5 K0.25 Na0.25 Nb2 O9'
_chemical_formula_weight 867.77
_space_group_IT_number 36
_symmetry_cell_setting orthorhombic
_symmetry_space_group_name_Hall 'A -2 2a'
_symmetry_space_group_name_H-M 'A 21 a m'
_cell_angle_alpha 90.0
_cell_angle_beta 90.0
_cell_angle_gamma 90.0
_cell_formula_units_Z 4
_cell_length_a 5.48867(6)
_cell_length_b 5.47895(6)
_cell_length_c 25.10591(25)
_cell_measurement_temperature 298
_cell_volume 754.989(14)
_computing_structure_refinement GSAS
_diffrn_ambient_temperature 298
_diffrn_measurement_device_type 'XPert PRO MPD'
_pd_meas_2theta_range_inc 0.017
_pd_meas_2theta_range_max 129.994
_pd_meas_2theta_range_min 10.008
_pd_proc_2theta_range_inc 0.017
_pd_proc_2theta_range_max 129.99155
_pd_proc_2theta_range_min 10.00554
_refine_ls_goodness_of_fit_all 1.43
_refine_ls_matrix_type full
_refine_ls_number_parameters 68
_refine_ls_number_reflns 743
_refine_ls_number_restraints 0
_refine_ls_R_factor_gt 0.0543
_refine_ls_shift/su_max 0.04
_refine_ls_shift/su_mean 0.00
_refine_ls_wR_factor_ref 0.0708
_reflns_limit_h_max 6
_reflns_limit_h_min 0
_reflns_limit_k_max 6
_reflns_limit_k_min 0
_reflns_limit_l_max 30
_reflns_limit_l_min 0
_cod_data_source_file c2dt31085f.txt
_cod_data_source_block K0.25Na0.25Bi2.5Nb2O9
_cod_depositor_comments
;
The following automatic conversions were performed:

'_geom_bond_publ_flag' value 'N' changed to 'n' according to
/home/saulius/struct/CIF-dictionaries/cif_core.dic dictionary named
'cif_core.dic' version 2.4.1 from 2010-06-29 (261
time).

'_geom_angle_publ_flag' value 'N' changed to 'n' according to
/home/saulius/struct/CIF-dictionaries/cif_core.dic dictionary named
'cif_core.dic' version 2.4.1 from 2010-06-29 (1164 times).

Automatic conversion script
Id: cif_fix_values 1891 2012-01-12 08:04:46Z andrius 
;
_cod_original_cell_volume 754.988(14)
_cod_original_formula_sum 'Bi2.50 K0.25 Na0.25 Nb2 O9'
_cod_database_code 7020023

loop_
_symmetry_equiv_pos_site_id
_symmetry_equiv_pos_as_xyz
1 +x,+y,+z
2 +x+1/2,-y,-z
3 +x+1/2,-y,+z
4 +x,+y,-z
101 +x,+y+1/2,+z+1/2
102 +x+1/2,-y+1/2,-z+1/2
103 +x+1/2,-y+1/2,+z+1/2
104 +x,+y+1/2,-z+1/2

loop_
_atom_site_type_symbol
_atom_site_label
_atom_site_fract_x
_atom_site_fract_y
_atom_site_fract_z
_atom_site_occupancy
_atom_site_thermal_displace_type
_atom_site_U_iso_or_equiv
_atom_site_symmetry_multiplicity
K K1 0.0 0.2339(9) 0.0 0.2006(22) Uiso 0.0194(5) 4
Na Na1 0.0 0.2339(9) 0.0 0.2080(20) Uiso 0.0194(5) 4
Bi Bi1 0.0 0.2339(9) 0.0 0.5914(29) Uiso 0.0194(5) 4
K K2 0.4975(8) 0.7367(4) 0.20027(4) 0.0247(11) Uiso 0.02085(18) 8
Na Na2 0.4975(8) 0.7367(4) 0.20027(4) 0.0210(10) Uiso 0.02085(18) 8
Bi Bi2 0.4975(8) 0.7367(4) 0.20027(4) 0.9543(15) Uiso 0.02085(18) 8
Nb Nb1 0.4733(7) 0.7466(10) 0.41366(6) 1.0 Uiso 0.0025(4) 8
O O1 0.507(11) 0.209(6) 0.0 1.0 Uiso 0.0326(23) 4
O O2 0.457(4) 0.767(5) 0.3446(4) 1.0 Uiso 0.0326(23) 8
O O3 0.767(8) 0.012(11) 0.2474(13) 1.0 Uiso 0.0326(23) 8
O O4 0.671(4) 0.951(4) 0.0836(5) 1.0 Uiso 0.0326(23) 8
O O5 0.722(8) 0.969(5) 0.5765(5) 1.0 Uiso 0.0326(23) 8

loop_
_atom_type_symbol
_atom_type_number_in_cell
K 1.0
Na 1.0
Bi 10.0
Nb 8.0
O 36.0

loop_
_diffrn_radiation_wavelength
_diffrn_radiation_wavelength_wt
_diffrn_radiation_type
1.540598 1.000 CuK\a1
1.544426 0.500 CuK\a2

loop_
_geom_angle_atom_site_label_1
_geom_angle_atom_site_label_2
_geom_angle_atom_site_label_3
_geom_angle
_geom_angle_site_symmetry_1
_geom_angle_site_symmetry_3
_geom_angle_publ_flag
O1 Bi1 O4 65.8(7) 2_455 2_465 n
O1 Bi1 O4 65.8(7) 2_455 3_465 n
O1 Bi1 K1 47.9(15) 2_455 2_455 n
O1 Bi1 K1 137.7(15) 2_455 2_465 n
O1 Bi1 K1 46.0(15) 2_455 2_555 n
O1 Bi1 K1 135.8(15) 2_455 2_565 n
O4 Bi1 O4 113.2(9) 2_465 3_465 n
O4 Bi1 K1 89.9(5) 2_465 2_455 n
O4 Bi1 K1 123.4(5) 2_465 2_465 n
O4 Bi1 K1 56.7(5) 2_465 2_555 n
O4 Bi1 K1 92.2(5) 2_465 2_565 n
O4 Bi1 K1 89.9(5) 3_465 2_455 n
O4 Bi1 K1 123.4(5) 3_465 2_465 n
O4 Bi1 K1 56.7(5) 3_465 2_555 n
O4 Bi1 K1 92.2(5) 3_465 2_565 n
K1 Bi1 K1 89.780(13) 2_455 2_465 n
K1 Bi1 K1 93.91(21) 2_455 2_555 n
K1 Bi1 K1 176.31(20) 2_455 2_565 n
K1 Bi1 K1 176.31(20) 2_465 2_555 n
K1 Bi1 K1 86.53(18) 2_465 2_565 n
K1 Bi1 K1 89.780(13) 2_555 2_565 n
Na1 Na1 Na1 93.91(21) 2_455 2_555 n
Na1 Na1 O1 40.1(6) 2_455 1_455 n
Na1 Na1 O1 134.1(7) 2_455 1_555 n
Na1 Na1 O1 47.9(15) 2_455 2_455 n
Na1 Na1 O4 89.9(5) 2_455 2_465 n
Na1 Na1 O4 89.9(5) 2_455 3_465 n
Na1 Na1 O5 85.1(7) 2_455 101_444 n
Na1 Na1 O5 135.7(6) 2_455 102_465 n
Na1 Na1 O5 135.7(6) 2_455 103_464 n
Na1 Na1 O5 85.1(7) 2_455 104_445 n
Na1 Na1 K1 0.0 2_455 2_455 n
Na1 Na1 K1 89.780(13) 2_455 2_465 n
Na1 Na1 K1 93.91(21) 2_455 2_555 n
Na1 Na1 K1 176.31(20) 2_455 2_565 n
Na1 Na1 O1 134.0(7) 2_555 1_455 n
Na1 Na1 O1 40.2(6) 2_555 1_555 n
Na1 Na1 O1 46.0(15) 2_555 2_455 n
Na1 Na1 O4 56.7(5) 2_555 2_465 n
Na1 Na1 O4 56.7(5) 2_555 3_465 n
Na1 Na1 O5 136.0(5) 2_555 101_444 n
Na1 Na1 O5 94.5(7) 2_555 102_465 n
Na1 Na1 O5 94.5(7) 2_555 103_464 n
Na1 Na1 O5 136.0(5) 2_555 104_445 n
Na1 Na1 K1 93.91(21) 2_555 2_455 n
Na1 Na1 K1 176.31(20) 2_555 2_465 n
Na1 Na1 K1 0.0 2_555 2_555 n
Na1 Na1 K1 89.780(13) 2_555 2_565 n
O1 Na1 O1 174.2(13) 1_455 1_555 n
O1 Na1 O1 88.0(15) 1_455 2_455 n
O1 Na1 O4 110.7(6) 1_455 2_465 n
O1 Na1 O4 110.7(6) 1_455 3_465 n
O1 Na1 O5 58.3(8) 1_455 101_444 n
O1 Na1 O5 117.7(9) 1_455 102_465 n
O1 Na1 O5 117.7(9) 1_455 103_464 n
O1 Na1 O5 58.3(8) 1_455 104_445 n
O1 Na1 K1 40.1(6) 1_455 2_455 n
O1 Na1 K1 49.7(6) 1_455 2_465 n
O1 Na1 K1 134.0(7) 1_455 2_555 n
O1 Na1 K1 136.2(7) 1_455 2_565 n
O1 Na1 O1 86.2(15) 1_555 2_455 n
O1 Na1 O4 66.8(6) 1_555 2_465 n
O1 Na1 O4 66.8(6) 1_555 3_465 n
O1 Na1 O5 125.0(8) 1_555 101_444 n
O1 Na1 O5 66.0(9) 1_555 102_465 n
O1 Na1 O5 66.0(9) 1_555 103_464 n
O1 Na1 O5 125.0(8) 1_555 104_445 n
O1 Na1 K1 134.1(7) 1_555 2_455 n
O1 Na1 K1 136.1(7) 1_555 2_465 n
O1 Na1 K1 40.2(6) 1_555 2_555 n
O1 Na1 K1 49.6(6) 1_555 2_565 n
O1 Na1 O4 65.8(7) 2_455 2_465 n
O1 Na1 O4 65.8(7) 2_455 3_465 n
O1 Na1 O5 118.3(11) 2_455 101_444 n
O1 Na1 O5 125.1(10) 2_455 102_465 n
O1 Na1 O5 125.1(10) 2_455 103_464 n
O1 Na1 O5 118.3(11) 2_455 104_445 n
O1 Na1 K1 47.9(15) 2_455 2_455 n
O1 Na1 K1 137.7(15) 2_455 2_465 n
O1 Na1 K1 46.0(15) 2_455 2_555 n
O1 Na1 K1 135.8(15) 2_455 2_565 n
O4 Na1 O4 113.2(9) 2_465 3_465 n
O4 Na1 O5 166.6(8) 2_465 101_444 n
O4 Na1 O5 59.9(7) 2_465 102_465 n
O4 Na1 O5 130.2(9) 2_465 103_464 n
O4 Na1 O5 79.3(7) 2_465 104_445 n
O4 Na1 K1 89.9(5) 2_465 2_455 n
O4 Na1 K1 123.4(5) 2_465 2_465 n
O4 Na1 K1 56.7(5) 2_465 2_555 n
O4 Na1 K1 92.2(5) 2_465 2_565 n
O4 Na1 O5 79.3(7) 3_465 101_444 n
O4 Na1 O5 130.2(9) 3_465 102_465 n
O4 Na1 O5 59.9(7) 3_465 103_464 n
O4 Na1 O5 166.6(8) 3_465 104_445 n
O4 Na1 K1 89.9(5) 3_465 2_455 n
O4 Na1 K1 123.4(5) 3_465 2_465 n
O4 Na1 K1 56.7(5) 3_465 2_555 n
O4 Na1 K1 92.2(5) 3_465 2_565 n
O5 Na1 O5 116.45(31) 101_444 102_465 n
O5 Na1 O5 59.57(24) 101_444 103_464 n
O5 Na1 O5 87.8(11) 101_444 104_445 n
O5 Na1 K1 85.1(7) 101_444 2_455 n
O5 Na1 K1 44.3(5) 101_444 2_465 n
O5 Na1 K1 136.0(5) 101_444 2_555 n
O5 Na1 K1 92.2(7) 101_444 2_565 n
O5 Na1 O5 86.7(10) 102_465 103_464 n
O5 Na1 O5 59.57(24) 102_465 104_445 n
O5 Na1 K1 135.7(6) 102_465 2_455 n
O5 Na1 K1 82.8(7) 102_465 2_465 n
O5 Na1 K1 94.5(7) 102_465 2_555 n
O5 Na1 K1 43.7(6) 102_465 2_565 n
O5 Na1 O5 116.45(31) 103_464 104_445 n
O5 Na1 K1 135.7(6) 103_464 2_455 n
O5 Na1 K1 82.8(7) 103_464 2_465 n
O5 Na1 K1 94.5(7) 103_464 2_555 n
O5 Na1 K1 43.7(6) 103_464 2_565 n
O5 Na1 K1 85.1(7) 104_445 2_455 n
O5 Na1 K1 44.3(5) 104_445 2_465 n
O5 Na1 K1 136.0(5) 104_445 2_555 n
O5 Na1 K1 92.2(7) 104_445 2_565 n
K1 Na1 K1 89.780(13) 2_455 2_465 n
K1 Na1 K1 93.91(21) 2_455 2_555 n
K1 Na1 K1 176.31(20) 2_455 2_565 n
K1 Na1 K1 176.31(20) 2_465 2_555 n
K1 Na1 K1 86.53(18) 2_465 2_565 n
K1 Na1 K1 89.780(13) 2_555 2_565 n
O3 Bi2 O3 72.6(6) 1_565 3_465 n
O3 Bi2 O3 115.5(12) 1_565 102_455 n
O3 Bi2 O3 70.5(10) 1_565 104_555 n
O3 Bi2 K2 150.7(9) 1_565 3_465 n
O3 Bi2 K2 88.2(13) 1_565 3_475 n
O3 Bi2 K2 89.1(13) 1_565 3_565 n
O3 Bi2 K2 29.3(9) 1_565 3_575 n
O3 Bi2 K2 95.6(9) 1_565 102_465 n
O3 Bi2 K2 36.4(13) 1_565 102_565 n
O3 Bi2 K2 97.5(11) 1_565 104_545 n
O3 Bi2 K2 37.8(11) 1_565 104_555 n
O3 Bi2 O3 75.3(10) 3_465 102_455 n
O3 Bi2 O3 113.0(12) 3_465 104_555 n
O3 Bi2 K2 90.7(14) 3_465 3_465 n
O3 Bi2 K2 32.4(10) 3_465 3_475 n
O3 Bi2 K2 147.4(10) 3_465 3_565 n
O3 Bi2 K2 86.8(14) 3_465 3_575 n
O3 Bi2 K2 36.2(14) 3_465 102_465 n
O3 Bi2 K2 92.2(10) 3_465 102_565 n
O3 Bi2 K2 95.7(13) 3_465 104_545 n
O3 Bi2 K2 34.9(12) 3_465 104_555 n
O3 Bi2 O3 73.2(7) 102_455 104_555 n
O3 Bi2 K2 35.4(10) 102_455 3_465 n
O3 Bi2 K2 92.9(14) 102_455 3_475 n
O3 Bi2 K2 89.6(14) 102_455 3_565 n
O3 Bi2 K2 144.8(10) 102_455 3_575 n
O3 Bi2 K2 39.2(14) 102_455 102_465 n
O3 Bi2 K2 92.7(10) 102_455 102_565 n
O3 Bi2 K2 33.8(12) 102_455 104_545 n
O3 Bi2 K2 93.1(13) 102_455 104_555 n
O3 Bi2 K2 95.7(14) 104_555 3_465 n
O3 Bi2 K2 145.1(11) 104_555 3_475 n
O3 Bi2 K2 34.5(10) 104_555 3_565 n
O3 Bi2 K2 86.9(14) 104_555 3_575 n
O3 Bi2 K2 96.4(9) 104_555 102_465 n
O3 Bi2 K2 34.1(14) 104_555 102_565 n
O3 Bi2 K2 39.6(12) 104_555 104_545 n
O3 Bi2 K2 90.6(12) 104_555 104_555 n
K2 Bi2 K2 89.817(4) 3_465 3_475 n
K2 Bi2 K2 93.23(9) 3_465 3_565 n
K2 Bi2 K2 176.95(8) 3_465 3_575 n
K2 Bi2 K2 59.324(26) 3_465 102_465 n
K2 Bi2 K2 124.34(7) 3_465 102_565 n
K2 Bi2 K2 59.493(29) 3_465 104_545 n
K2 Bi2 K2 120.507(29) 3_465 104_555 n
K2 Bi2 K2 176.95(8) 3_475 3_565 n
K2 Bi2 K2 87.13(8) 3_475 3_575 n
K2 Bi2 K2 57.464(30) 3_475 102_465 n
K2 Bi2 K2 118.75(8) 3_475 102_565 n
K2 Bi2 K2 122.379(27) 3_475 104_545 n
K2 Bi2 K2 57.621(27) 3_475 104_555 n
K2 Bi2 K2 89.817(4) 3_565 3_575 n
K2 Bi2 K2 124.34(7) 3_565 102_465 n
K2 Bi2 K2 59.324(26) 3_565 102_565 n
K2 Bi2 K2 59.493(29) 3_565 104_545 n
K2 Bi2 K2 120.507(29) 3_565 104_555 n
K2 Bi2 K2 118.75(8) 3_575 102_465 n
K2 Bi2 K2 57.464(30) 3_575 102_565 n
K2 Bi2 K2 122.379(27) 3_575 104_545 n
K2 Bi2 K2 57.621(27) 3_575 104_555 n
K2 Bi2 K2 95.31(5) 102_465 102_565 n
K2 Bi2 K2 64.91(6) 102_465 104_545 n
K2 Bi2 K2 61.18(6) 102_465 104_555 n
K2 Bi2 K2 64.91(6) 102_565 104_545 n
K2 Bi2 K2 61.18(6) 102_565 104_555 n
K2 Bi2 K2 95.30(5) 104_545 104_555 n
O1 Nb1 O2 177.3(16) 101_555 1_555 n
O1 Nb1 O4 89.1(15) 101_555 102_465 n
O1 Nb1 O4 80.6(12) 101_555 104_545 n
O1 Nb1 O5 90.6(13) 101_555 2_476 n
O1 Nb1 O5 82.3(14) 101_555 4_556 n
O1 Nb1 K1 55.2(16) 101_555 101_555 n
O1 Nb1 K1 48.3(16) 101_555 101_655 n
O1 Nb1 K1 45.0(8) 101_555 102_555 n
O1 Nb1 K1 58.1(8) 101_555 102_565 n
O2 Nb1 O4 91.6(9) 1_555 102_465 n
O2 Nb1 O4 96.8(9) 1_555 104_545 n
O2 Nb1 O5 92.0(9) 1_555 2_476 n
O2 Nb1 O5 97.3(9) 1_555 4_556 n
O2 Nb1 K1 126.9(8) 1_555 101_555 n
O2 Nb1 K1 129.8(8) 1_555 101_655 n
O2 Nb1 K1 133.3(9) 1_555 102_555 n
O2 Nb1 K1 123.6(9) 1_555 102_565 n
O4 Nb1 O4 90.62(35) 102_465 104_545 n
O4 Nb1 O5 81.6(12) 102_465 2_476 n
O4 Nb1 O5 167.1(10) 102_465 4_556 n
O4 Nb1 K1 47.5(5) 102_465 101_555 n
O4 Nb1 K1 129.6(5) 102_465 101_655 n
O4 Nb1 K1 65.9(5) 102_465 102_555 n
O4 Nb1 K1 116.6(5) 102_465 102_565 n
O4 Nb1 O5 168.4(9) 104_545 2_476 n
O4 Nb1 O5 97.4(13) 104_545 4_556 n
O4 Nb1 K1 112.8(6) 104_545 101_555 n
O4 Nb1 K1 61.1(6) 104_545 101_655 n
O4 Nb1 K1 46.7(5) 104_545 102_555 n
O4 Nb1 K1 127.9(5) 104_545 102_565 n
O5 Nb1 O5 88.87(28) 2_476 4_556 n
O5 Nb1 K1 55.6(7) 2_476 101_555 n
O5 Nb1 K1 118.0(7) 2_476 101_655 n
O5 Nb1 K1 121.8(6) 2_476 102_555 n
O5 Nb1 K1 50.5(8) 2_476 102_565 n
O5 Nb1 K1 119.7(7) 4_556 101_555 n
O5 Nb1 K1 48.7(8) 4_556 101_655 n
O5 Nb1 K1 113.1(7) 4_556 102_555 n
O5 Nb1 K1 50.5(9) 4_556 102_565 n
K1 Nb1 K1 103.27(4) 101_555 101_655 n
K1 Nb1 K1 67.07(11) 101_555 102_555 n
K1 Nb1 K1 70.13(11) 101_555 102_565 n
K1 Nb1 K1 64.52(11) 101_655 102_555 n
K1 Nb1 K1 67.63(11) 101_655 102_565 n
K1 Nb1 K1 103.12(4) 102_555 102_565 n
Bi1 O1 Na1 91.9(16) 2_555 1_555 n
Bi1 O1 Na1 93.9(17) 2_555 1_655 n
Bi1 O1 Na1 0.0 2_555 2_555 n
Bi1 O1 Nb1 95.4(8) 2_555 101_544 n
Bi1 O1 Nb1 95.4(8) 2_555 104_545 n
Bi1 O1 K1 91.9(16) 2_555 1_555 n
Bi1 O1 K1 93.9(17) 2_555 1_655 n
Bi1 O1 K1 0.0 2_555 2_555 n
Bi1 O1 K1 178.3(26) 2_555 2_565 n
Na1 O1 Na1 174.2(13) 1_555 1_655 n
Na1 O1 Na1 91.9(16) 1_555 2_555 n
Na1 O1 Nb1 84.8(16) 1_555 101_544 n
Na1 O1 Nb1 84.8(16) 1_555 104_545 n
Na1 O1 K1 0.0 1_555 1_555 n
Na1 O1 K1 174.2(13) 1_555 1_655 n
Na1 O1 K1 91.9(16) 1_555 2_555 n
Na1 O1 K1 86.4(13) 1_555 2_565 n
Na1 O1 Na1 93.9(17) 1_655 2_555 n
Na1 O1 Nb1 94.6(16) 1_655 101_544 n
Na1 O1 Nb1 94.6(16) 1_655 104_545 n
Na1 O1 K1 174.2(13) 1_655 1_555 n
Na1 O1 K1 0.0 1_655 1_655 n
Na1 O1 K1 93.9(17) 1_655 2_555 n
Na1 O1 K1 87.8(13) 1_655 2_565 n
Na1 O1 Nb1 95.4(8) 2_555 101_544 n
Na1 O1 Nb1 95.4(8) 2_555 104_545 n
Na1 O1 K1 91.9(16) 2_555 1_555 n
Na1 O1 K1 93.9(17) 2_555 1_655 n
Na1 O1 K1 0.0 2_555 2_555 n
Na1 O1 K1 178.3(26) 2_555 2_565 n
Nb1 O1 Nb1 165.2(25) 101_544 104_545 n
Nb1 O1 K1 84.8(16) 101_544 1_555 n
Nb1 O1 K1 94.6(16) 101_544 1_655 n
Nb1 O1 K1 95.4(8) 101_544 2_555 n
Nb1 O1 K1 84.5(8) 101_544 2_565 n
Nb1 O1 K1 84.8(16) 104_545 1_555 n
Nb1 O1 K1 94.6(16) 104_545 1_655 n
Nb1 O1 K1 95.4(8) 104_545 2_555 n
Nb1 O1 K1 84.5(8) 104_545 2_565 n
K1 O1 K1 174.2(13) 1_555 1_655 n
K1 O1 K1 91.9(16) 1_555 2_555 n
K1 O1 K1 86.4(13) 1_555 2_565 n
K1 O1 K1 93.9(17) 1_655 2_555 n
K1 O1 K1 87.8(13) 1_655 2_565 n
K1 O1 K1 178.3(26) 2_555 2_565 n
Nb1 O2 K2 116.9(10) 1_555 102_465 n
Nb1 O2 K2 107.8(9) 1_555 102_565 n
Nb1 O2 K2 107.1(10) 1_555 104_545 n
Nb1 O2 K2 117.0(11) 1_555 104_555 n
Nb1 O2 Na2 116.9(10) 1_555 102_465 n
K2 O2 K2 135.1(4) 102_465 102_565 n
K2 O2 K2 84.8(6) 102_465 104_545 n
K2 O2 K2 85.2(6) 102_465 104_555 n
K2 O2 Na2 0.0 102_465 102_465 n
K2 O2 K2 78.4(5) 102_565 104_545 n
K2 O2 K2 77.9(5) 102_565 104_555 n
K2 O2 Na2 135.1(4) 102_565 102_465 n
K2 O2 K2 134.4(4) 104_545 104_555 n
K2 O2 Na2 84.8(6) 104_545 102_465 n
K2 O2 Na2 85.2(6) 104_555 102_465 n
Bi2 O3 Bi2 118.4(14) 1_545 3_565 n
Bi2 O3 Bi2 104.4(24) 1_545 102_555 n
Bi2 O3 Bi2 102.5(17) 1_545 104_545 n
Bi2 O3 K2 0.0 1_545 1_545 n
Bi2 O3 K2 118.4(14) 1_545 3_565 n
Bi2 O3 K2 104.4(24) 1_545 102_555 n
Bi2 O3 K2 102.5(17) 1_545 104_545 n
Bi2 O3 Na2 0.0 1_545 1_545 n
Bi2 O3 Na2 118.4(14) 1_545 3_565 n
Bi2 O3 Na2 104.4(24) 1_545 102_555 n
Bi2 O3 Na2 102.5(17) 1_545 104_545 n
Bi2 O3 Bi2 111.3(19) 3_565 102_555 n
Bi2 O3 Bi2 109.6(26) 3_565 104_545 n
Bi2 O3 K2 118.4(14) 3_565 1_545 n
Bi2 O3 K2 0.0 3_565 3_565 n
Bi2 O3 K2 111.3(19) 3_565 102_555 n
Bi2 O3 K2 109.6(26) 3_565 104_545 n
Bi2 O3 Na2 118.4(14) 3_565 1_545 n
Bi2 O3 Na2 0.0 3_565 3_565 n
Bi2 O3 Na2 111.3(19) 3_565 102_555 n
Bi2 O3 Na2 109.6(26) 3_565 104_545 n
Bi2 O3 Bi2 110.1(13) 102_555 104_545 n
Bi2 O3 K2 104.4(24) 102_555 1_545 n
Bi2 O3 K2 111.3(19) 102_555 3_565 n
Bi2 O3 K2 0.0 102_555 102_555 n
Bi2 O3 K2 110.1(13) 102_555 104_545 n
Bi2 O3 Na2 104.4(24) 102_555 1_545 n
Bi2 O3 Na2 111.3(19) 102_555 3_565 n
Bi2 O3 Na2 0.0 102_555 102_555 n
Bi2 O3 Na2 110.1(13) 102_555 104_545 n
Bi2 O3 K2 102.5(17) 104_545 1_545 n
Bi2 O3 K2 109.6(26) 104_545 3_565 n
Bi2 O3 K2 110.1(13) 104_545 102_555 n
Bi2 O3 K2 0.0 104_545 104_545 n
Bi2 O3 Na2 102.5(17) 104_545 1_545 n
Bi2 O3 Na2 109.6(26) 104_545 3_565 n
Bi2 O3 Na2 110.1(13) 104_545 102_555 n
Bi2 O3 Na2 0.0 104_545 104_545 n
K2 O3 K2 118.4(14) 1_545 3_565 n
K2 O3 K2 104.4(24) 1_545 102_555 n
K2 O3 K2 102.5(17) 1_545 104_545 n
K2 O3 Na2 0.0 1_545 1_545 n
K2 O3 Na2 118.4(14) 1_545 3_565 n
K2 O3 Na2 104.4(24) 1_545 102_555 n
K2 O3 Na2 102.5(17) 1_545 104_545 n
K2 O3 K2 111.3(19) 3_565 102_555 n
K2 O3 K2 109.6(26) 3_565 104_545 n
K2 O3 Na2 118.4(14) 3_565 1_545 n
K2 O3 Na2 0.0 3_565 3_565 n
K2 O3 Na2 111.3(19) 3_565 102_555 n
K2 O3 Na2 109.6(26) 3_565 104_545 n
K2 O3 K2 110.1(13) 102_555 104_545 n
K2 O3 Na2 104.4(24) 102_555 1_545 n
K2 O3 Na2 111.3(19) 102_555 3_565 n
K2 O3 Na2 0.0 102_555 102_555 n
K2 O3 Na2 110.1(13) 102_555 104_545 n
K2 O3 Na2 102.5(17) 104_545 1_545 n
K2 O3 Na2 109.6(26) 104_545 3_565 n
K2 O3 Na2 110.1(13) 104_545 102_555 n
K2 O3 Na2 0.0 104_545 104_545 n
Na2 O3 Na2 118.4(14) 1_545 3_565 n
Na2 O3 Na2 104.4(24) 1_545 102_555 n
Na2 O3 Na2 102.5(17) 1_545 104_545 n
Na2 O3 Na2 111.3(19) 3_565 102_555 n
Na2 O3 Na2 109.6(26) 3_565 104_545 n
Na2 O3 Na2 110.1(13) 102_555 104_545 n
Bi1 O4 Na1 0.0 2_565 2_565 n
Bi1 O4 Nb1 96.9(7) 2_565 102_565 n
Bi1 O4 Nb1 99.0(8) 2_565 104_555 n
Bi1 O4 K1 81.8(4) 2_565 1_665 n
Bi1 O4 K1 0.0 2_565 2_565 n
Na1 O4 Nb1 96.9(7) 2_565 102_565 n
Na1 O4 Nb1 99.0(8) 2_565 104_555 n
Na1 O4 K1 81.8(4) 2_565 1_665 n
Na1 O4 K1 0.0 2_565 2_565 n
Nb1 O4 Nb1 156.8(13) 102_565 104_555 n
Nb1 O4 K1 79.3(7) 102_565 1_665 n
Nb1 O4 K1 96.9(7) 102_565 2_565 n
Nb1 O4 K1 86.3(6) 104_555 1_665 n
Nb1 O4 K1 99.0(8) 104_555 2_565 n
K1 O4 K1 81.8(4) 1_665 2_565 n
Na1 O5 Na1 92.0(4) 101_655 102_565 n
Na1 O5 Nb1 93.8(13) 101_655 2_576 n
Na1 O5 Nb1 101.2(10) 101_655 4_556 n
Na1 O5 K1 0.0 101_655 101_655 n
Na1 O5 K1 92.0(4) 101_655 102_565 n
Na1 O5 Nb1 86.3(8) 102_565 2_576 n
Na1 O5 Nb1 98.8(14) 102_565 4_556 n
Na1 O5 K1 92.0(4) 102_565 101_655 n
Na1 O5 K1 0.0 102_565 102_565 n
Nb1 O5 Nb1 164.0(11) 2_576 4_556 n
Nb1 O5 K1 93.8(13) 2_576 101_655 n
Nb1 O5 K1 86.3(8) 2_576 102_565 n
Nb1 O5 K1 101.2(10) 4_556 101_655 n
Nb1 O5 K1 98.8(14) 4_556 102_565 n
K1 O5 K1 92.0(4) 101_655 102_565 n
Bi1 K1 Bi1 89.780(13) 2_455 2_465 n
Bi1 K1 Bi1 93.91(21) 2_455 2_555 n
Bi1 K1 Bi1 176.31(20) 2_455 2_565 n
Bi1 K1 Na1 0.0 2_455 2_455 n
Bi1 K1 Na1 89.780(13) 2_455 2_465 n
Bi1 K1 Na1 93.91(21) 2_455 2_555 n
Bi1 K1 Na1 176.31(20) 2_455 2_565 n
Bi1 K1 Nb1 55.15(8) 2_455 101_444 n
Bi1 K1 Nb1 125.11(15) 2_455 101_544 n
Bi1 K1 Nb1 56.09(11) 2_455 102_455 n
Bi1 K1 Nb1 120.84(8) 2_455 102_465 n
Bi1 K1 Nb1 56.09(11) 2_455 103_454 n
Bi1 K1 Nb1 120.84(8) 2_455 103_464 n
Bi1 K1 Nb1 55.15(8) 2_455 104_445 n
Bi1 K1 Nb1 125.11(15) 2_455 104_545 n
Bi1 K1 O1 40.1(6) 2_455 1_455 n
Bi1 K1 O1 134.1(7) 2_455 1_555 n
Bi1 K1 O1 47.9(15) 2_455 2_455 n
Bi1 K1 O1 133.8(12) 2_455 2_465 n
Bi1 K1 O4 41.49(32) 2_455 1_445 n
Bi1 K1 O4 89.9(5) 2_455 2_465 n
Bi1 K1 O4 89.9(5) 2_455 3_465 n
Bi1 K1 O4 41.49(32) 2_455 4_445 n
Bi1 K1 O5 85.1(7) 2_455 101_444 n
Bi1 K1 Bi1 176.31(20) 2_465 2_555 n
Bi1 K1 Bi1 86.53(18) 2_465 2_565 n
Bi1 K1 Na1 89.780(13) 2_465 2_455 n
Bi1 K1 Na1 0.0 2_465 2_465 n
Bi1 K1 Na1 176.31(20) 2_465 2_555 n
Bi1 K1 Na1 86.53(18) 2_465 2_565 n
Bi1 K1 Nb1 55.78(8) 2_465 101_444 n
Bi1 K1 Nb1 120.74(15) 2_465 101_544 n
Bi1 K1 Nb1 122.15(7) 2_465 102_455 n
Bi1 K1 Nb1 52.63(10) 2_465 102_465 n
Bi1 K1 Nb1 122.15(7) 2_465 103_454 n
Bi1 K1 Nb1 52.63(10) 2_465 103_464 n
Bi1 K1 Nb1 55.78(8) 2_465 104_445 n
Bi1 K1 Nb1 120.74(15) 2_465 104_545 n
Bi1 K1 O1 49.7(6) 2_465 1_455 n
Bi1 K1 O1 136.1(7) 2_465 1_555 n
Bi1 K1 O1 137.7(15) 2_465 2_455 n
Bi1 K1 O1 44.0(12) 2_465 2_465 n
Bi1 K1 O4 88.0(4) 2_465 1_445 n
Bi1 K1 O4 123.4(5) 2_465 2_465 n
Bi1 K1 O4 123.4(5) 2_465 3_465 n
Bi1 K1 O4 88.0(4) 2_465 4_445 n
Bi1 K1 O5 44.3(5) 2_465 101_444 n
Bi1 K1 Bi1 89.780(13) 2_555 2_565 n
Bi1 K1 Na1 93.91(21) 2_555 2_455 n
Bi1 K1 Na1 176.31(20) 2_555 2_465 n
Bi1 K1 Na1 0.0 2_555 2_555 n
Bi1 K1 Na1 89.780(13) 2_555 2_565 n
Bi1 K1 Nb1 126.71(15) 2_555 101_444 n
Bi1 K1 Nb1 56.84(8) 2_555 101_544 n
Bi1 K1 Nb1 60.33(12) 2_555 102_455 n
Bi1 K1 Nb1 124.92(8) 2_555 102_465 n
Bi1 K1 Nb1 60.33(12) 2_555 103_454 n
Bi1 K1 Nb1 124.92(8) 2_555 103_464 n
Bi1 K1 Nb1 126.71(15) 2_555 104_445 n
Bi1 K1 Nb1 56.84(8) 2_555 104_545 n
Bi1 K1 O1 134.0(7) 2_555 1_455 n
Bi1 K1 O1 40.2(6) 2_555 1_555 n
Bi1 K1 O1 46.0(15) 2_555 2_455 n
Bi1 K1 O1 132.3(12) 2_555 2_465 n
Bi1 K1 O4 94.7(4) 2_555 1_445 n
Bi1 K1 O4 56.7(5) 2_555 2_465 n
Bi1 K1 O4 56.7(5) 2_555 3_465 n
Bi1 K1 O4 94.7(4) 2_555 4_445 n
Bi1 K1 O5 136.0(5) 2_555 101_444 n
Bi1 K1 Na1 176.31(20) 2_565 2_455 n
Bi1 K1 Na1 86.53(18) 2_565 2_465 n
Bi1 K1 Na1 89.780(13) 2_565 2_555 n
Bi1 K1 Na1 0.0 2_565 2_565 n
Bi1 K1 Nb1 122.29(15) 2_565 101_444 n
Bi1 K1 Nb1 57.24(8) 2_565 101_544 n
Bi1 K1 Nb1 126.24(7) 2_565 102_455 n
Bi1 K1 Nb1 56.58(11) 2_565 102_465 n
Bi1 K1 Nb1 126.24(7) 2_565 103_454 n
Bi1 K1 Nb1 56.58(11) 2_565 103_464 n
Bi1 K1 Nb1 122.29(15) 2_565 104_445 n
Bi1 K1 Nb1 57.24(8) 2_565 104_545 n
Bi1 K1 O1 136.2(7) 2_565 1_455 n
Bi1 K1 O1 49.6(6) 2_565 1_555 n
Bi1 K1 O1 135.8(15) 2_565 2_455 n
Bi1 K1 O1 42.5(12) 2_565 2_465 n
Bi1 K1 O4 138.20(32) 2_565 1_445 n
Bi1 K1 O4 92.2(5) 2_565 2_465 n
Bi1 K1 O4 92.2(5) 2_565 3_465 n
Bi1 K1 O4 138.20(32) 2_565 4_445 n
Bi1 K1 O5 92.2(7) 2_565 101_444 n
Na1 K1 Na1 89.780(13) 2_455 2_465 n
Na1 K1 Na1 93.91(21) 2_455 2_555 n
Na1 K1 Na1 176.31(20) 2_455 2_565 n
Na1 K1 Nb1 55.15(8) 2_455 101_444 n
Na1 K1 Nb1 125.11(15) 2_455 101_544 n
Na1 K1 Nb1 56.09(11) 2_455 102_455 n
Na1 K1 Nb1 120.84(8) 2_455 102_465 n
Na1 K1 Nb1 56.09(11) 2_455 103_454 n
Na1 K1 Nb1 120.84(8) 2_455 103_464 n
Na1 K1 Nb1 55.15(8) 2_455 104_445 n
Na1 K1 Nb1 125.11(15) 2_455 104_545 n
Na1 K1 O1 40.1(6) 2_455 1_455 n
Na1 K1 O1 134.1(7) 2_455 1_555 n
Na1 K1 O1 47.9(15) 2_455 2_455 n
Na1 K1 O1 133.8(12) 2_455 2_465 n
Na1 K1 O4 41.49(32) 2_455 1_445 n
Na1 K1 O4 89.9(5) 2_455 2_465 n
Na1 K1 O4 89.9(5) 2_455 3_465 n
Na1 K1 O4 41.49(32) 2_455 4_445 n
Na1 K1 O5 85.1(7) 2_455 101_444 n
Na1 K1 Na1 176.31(20) 2_465 2_555 n
Na1 K1 Na1 86.53(18) 2_465 2_565 n
Na1 K1 Nb1 55.78(8) 2_465 101_444 n
Na1 K1 Nb1 120.74(15) 2_465 101_544 n
Na1 K1 Nb1 122.15(7) 2_465 102_455 n
Na1 K1 Nb1 52.63(10) 2_465 102_465 n
Na1 K1 Nb1 122.15(7) 2_465 103_454 n
Na1 K1 Nb1 52.63(10) 2_465 103_464 n
Na1 K1 Nb1 55.78(8) 2_465 104_445 n
Na1 K1 Nb1 120.74(15) 2_465 104_545 n
Na1 K1 O1 49.7(6) 2_465 1_455 n
Na1 K1 O1 136.1(7) 2_465 1_555 n
Na1 K1 O1 137.7(15) 2_465 2_455 n
Na1 K1 O1 44.0(12) 2_465 2_465 n
Na1 K1 O4 88.0(4) 2_465 1_445 n
Na1 K1 O4 123.4(5) 2_465 2_465 n
Na1 K1 O4 123.4(5) 2_465 3_465 n
Na1 K1 O4 88.0(4) 2_465 4_445 n
Na1 K1 O5 44.3(5) 2_465 101_444 n
Na1 K1 Na1 89.780(13) 2_555 2_565 n
Na1 K1 Nb1 126.71(15) 2_555 101_444 n
Na1 K1 Nb1 56.84(8) 2_555 101_544 n
Na1 K1 Nb1 60.33(12) 2_555 102_455 n
Na1 K1 Nb1 124.92(8) 2_555 102_465 n
Na1 K1 Nb1 60.33(12) 2_555 103_454 n
Na1 K1 Nb1 124.92(8) 2_555 103_464 n
Na1 K1 Nb1 126.71(15) 2_555 104_445 n
Na1 K1 Nb1 56.84(8) 2_555 104_545 n
Na1 K1 O1 134.0(7) 2_555 1_455 n
Na1 K1 O1 40.2(6) 2_555 1_555 n
Na1 K1 O1 46.0(15) 2_555 2_455 n
Na1 K1 O1 132.3(12) 2_555 2_465 n
Na1 K1 O4 94.7(4) 2_555 1_445 n
Na1 K1 O4 56.7(5) 2_555 2_465 n
Na1 K1 O4 56.7(5) 2_555 3_465 n
Na1 K1 O4 94.7(4) 2_555 4_445 n
Na1 K1 O5 136.0(5) 2_555 101_444 n
Na1 K1 Nb1 122.29(15) 2_565 101_444 n
Na1 K1 Nb1 57.24(8) 2_565 101_544 n
Na1 K1 Nb1 126.24(7) 2_565 102_455 n
Na1 K1 Nb1 56.58(11) 2_565 102_465 n
Na1 K1 Nb1 126.24(7) 2_565 103_454 n
Na1 K1 Nb1 56.58(11) 2_565 103_464 n
Na1 K1 Nb1 122.29(15) 2_565 104_445 n
Na1 K1 Nb1 57.24(8) 2_565 104_545 n
Na1 K1 O1 136.2(7) 2_565 1_455 n
Na1 K1 O1 49.6(6) 2_565 1_555 n
Na1 K1 O1 135.8(15) 2_565 2_455 n
Na1 K1 O1 42.5(12) 2_565 2_465 n
Na1 K1 O4 138.20(32) 2_565 1_445 n
Na1 K1 O4 92.2(5) 2_565 2_465 n
Na1 K1 O4 92.2(5) 2_565 3_465 n
Na1 K1 O4 138.20(32) 2_565 4_445 n
Na1 K1 O5 92.2(7) 2_565 101_444 n
Nb1 K1 Nb1 103.27(4) 101_444 101_544 n
Nb1 K1 Nb1 111.18(12) 101_444 102_455 n
Nb1 K1 Nb1 108.36(12) 101_444 102_465 n
Nb1 K1 Nb1 66.40(12) 101_444 103_454 n
Nb1 K1 Nb1 65.72(12) 101_444 103_464 n
Nb1 K1 Nb1 73.71(8) 101_444 104_445 n
Nb1 K1 Nb1 176.24(16) 101_444 104_545 n
Nb1 K1 O1 37.07(8) 101_444 1_455 n
Nb1 K1 O1 143.12(5) 101_444 1_555 n
Nb1 K1 O1 91.9(12) 101_444 2_455 n
Nb1 K1 O1 89.5(9) 101_444 2_465 n
Nb1 K1 O4 87.2(4) 101_444 1_445 n
Nb1 K1 O4 78.8(5) 101_444 2_465 n
Nb1 K1 O4 143.9(5) 101_444 3_465 n
Nb1 K1 O4 32.6(4) 101_444 4_445 n
Nb1 K1 O5 88.1(7) 101_444 101_444 n
Nb1 K1 Nb1 117.11(13) 101_544 102_455 n
Nb1 K1 Nb1 113.76(13) 101_544 102_465 n
Nb1 K1 Nb1 69.03(12) 101_544 103_454 n
Nb1 K1 Nb1 68.12(12) 101_544 103_464 n
Nb1 K1 Nb1 176.24(16) 101_544 104_445 n
Nb1 K1 Nb1 79.67(9) 101_544 104_545 n
Nb1 K1 O1 140.15(5) 101_544 1_455 n
Nb1 K1 O1 40.03(7) 101_544 1_555 n
Nb1 K1 O1 90.4(11) 101_544 2_455 n
Nb1 K1 O1 88.2(9) 101_544 2_465 n
Nb1 K1 O4 150.5(4) 101_544 1_445 n
Nb1 K1 O4 35.6(5) 101_544 2_465 n
Nb1 K1 O4 104.8(5) 101_544 3_465 n
Nb1 K1 O4 91.3(4) 101_544 4_445 n
Nb1 K1 O5 149.0(7) 101_544 101_444 n
Nb1 K1 Nb1 103.12(4) 102_455 102_465 n
Nb1 K1 Nb1 78.84(16) 102_455 103_454 n
Nb1 K1 Nb1 174.72(13) 102_455 103_464 n
Nb1 K1 Nb1 66.40(12) 102_455 104_445 n
Nb1 K1 Nb1 69.03(12) 102_455 104_545 n
Nb1 K1 O1 85.3(5) 102_455 1_455 n
Nb1 K1 O1 90.3(5) 102_455 1_555 n
Nb1 K1 O1 39.60(15) 102_455 2_455 n
Nb1 K1 O1 140.52(10) 102_455 2_465 n
Nb1 K1 O4 34.8(4) 102_455 1_445 n
Nb1 K1 O4 103.6(5) 102_455 2_465 n
Nb1 K1 O4 34.3(5) 102_455 3_465 n
Nb1 K1 O4 91.1(4) 102_455 4_445 n
Nb1 K1 O5 83.9(5) 102_455 101_444 n
Nb1 K1 Nb1 174.72(13) 102_465 103_454 n
Nb1 K1 Nb1 74.51(14) 102_465 103_464 n
Nb1 K1 Nb1 65.72(12) 102_465 104_445 n
Nb1 K1 Nb1 68.12(12) 102_465 104_545 n
Nb1 K1 O1 90.0(5) 102_465 1_455 n
Nb1 K1 O1 94.6(5) 102_465 1_555 n
Nb1 K1 O1 142.70(10) 102_465 2_455 n
Nb1 K1 O1 37.41(12) 102_465 2_465 n
Nb1 K1 O4 87.94(34) 102_465 1_445 n
Nb1 K1 O4 147.3(5) 102_465 2_465 n
Nb1 K1 O4 80.3(4) 102_465 3_465 n
Nb1 K1 O4 139.9(4) 102_465 4_445 n
Nb1 K1 O5 35.7(7) 102_465 101_444 n
Nb1 K1 Nb1 103.12(4) 103_454 103_464 n
Nb1 K1 Nb1 111.18(12) 103_454 104_445 n
Nb1 K1 Nb1 117.11(13) 103_454 104_545 n
Nb1 K1 O1 85.3(5) 103_454 1_455 n
Nb1 K1 O1 90.3(5) 103_454 1_555 n
Nb1 K1 O1 39.60(15) 103_454 2_455 n
Nb1 K1 O1 140.52(10) 103_454 2_465 n
Nb1 K1 O4 91.1(4) 103_454 1_445 n
Nb1 K1 O4 34.3(5) 103_454 2_465 n
Nb1 K1 O4 103.6(5) 103_454 3_465 n
Nb1 K1 O4 34.8(4) 103_454 4_445 n
Nb1 K1 O5 140.8(7) 103_454 101_444 n
Nb1 K1 Nb1 108.36(12) 103_464 104_445 n
Nb1 K1 Nb1 113.76(13) 103_464 104_545 n
Nb1 K1 O1 90.0(5) 103_464 1_455 n
Nb1 K1 O1 94.6(5) 103_464 1_555 n
Nb1 K1 O1 142.70(10) 103_464 2_455 n
Nb1 K1 O1 37.41(12) 103_464 2_465 n
Nb1 K1 O4 139.9(4) 103_464 1_445 n
Nb1 K1 O4 80.3(4) 103_464 2_465 n
Nb1 K1 O4 147.3(5) 103_464 3_465 n
Nb1 K1 O4 87.94(34) 103_464 4_445 n
Nb1 K1 O5 91.6(5) 103_464 101_444 n
Nb1 K1 Nb1 103.27(4) 104_445 104_545 n
Nb1 K1 O1 37.07(8) 104_445 1_455 n
Nb1 K1 O1 143.12(5) 104_445 1_555 n
Nb1 K1 O1 91.9(12) 104_445 2_455 n
Nb1 K1 O1 89.5(9) 104_445 2_465 n
Nb1 K1 O4 32.6(4) 104_445 1_445 n
Nb1 K1 O4 143.9(5) 104_445 2_465 n
Nb1 K1 O4 78.8(5) 104_445 3_465 n
Nb1 K1 O4 87.2(4) 104_445 4_445 n
Nb1 K1 O5 30.1(7) 104_445 101_444 n
Nb1 K1 O1 140.15(5) 104_545 1_455 n
Nb1 K1 O1 40.03(7) 104_545 1_555 n
Nb1 K1 O1 90.4(11) 104_545 2_455 n
Nb1 K1 O1 88.2(9) 104_545 2_465 n
Nb1 K1 O4 91.3(4) 104_545 1_445 n
Nb1 K1 O4 104.8(5) 104_545 2_465 n
Nb1 K1 O4 35.6(5) 104_545 3_465 n
Nb1 K1 O4 150.5(4) 104_545 4_445 n
Nb1 K1 O5 88.2(7) 104_545 101_444 n
O1 K1 O1 174.2(13) 1_455 1_555 n
O1 K1 O1 88.0(15) 1_455 2_455 n
O1 K1 O1 93.7(14) 1_455 2_465 n
O1 K1 O4 53.6(5) 1_455 1_445 n
O1 K1 O4 110.7(6) 1_455 2_465 n
O1 K1 O4 110.7(6) 1_455 3_465 n
O1 K1 O4 53.6(5) 1_455 4_445 n
O1 K1 O5 58.3(8) 1_455 101_444 n
O1 K1 O1 86.2(15) 1_555 2_455 n
O1 K1 O1 92.1(14) 1_555 2_465 n
O1 K1 O4 123.0(6) 1_555 1_445 n
O1 K1 O4 66.8(6) 1_555 2_465 n
O1 K1 O4 66.8(6) 1_555 3_465 n
O1 K1 O4 123.0(6) 1_555 4_445 n
O1 K1 O5 125.0(8) 1_555 101_444 n
O1 K1 O1 178.3(26) 2_455 2_465 n
O1 K1 O4 61.4(10) 2_455 1_445 n
O1 K1 O4 65.8(7) 2_455 2_465 n
O1 K1 O4 65.8(7) 2_455 3_465 n
O1 K1 O4 61.4(10) 2_455 4_445 n
O1 K1 O5 118.3(11) 2_455 101_444 n
O1 K1 O4 119.7(8) 2_465 1_445 n
O1 K1 O4 113.5(7) 2_465 2_465 n
O1 K1 O4 113.5(7) 2_465 3_465 n
O1 K1 O4 119.7(8) 2_465 4_445 n
O1 K1 O5 62.8(9) 2_465 101_444 n
O4 K1 O4 124.62(35) 1_445 2_465 n
O4 K1 O4 57.54(28) 1_445 3_465 n
O4 K1 O4 82.9(7) 1_445 4_445 n
O4 K1 O5 57.0(7) 1_445 101_444 n
O4 K1 O4 113.2(9) 2_465 3_465 n
O4 K1 O4 57.54(28) 2_465 4_445 n
O4 K1 O5 166.6(8) 2_465 101_444 n
O4 K1 O4 124.62(35) 3_465 4_445 n
O4 K1 O5 79.3(7) 3_465 101_444 n
O4 K1 O5 111.9(8) 4_445 101_444 n
Bi2 K2 Bi2 89.817(4) 3_465 3_475 n
Bi2 K2 Bi2 93.23(9) 3_465 3_565 n
Bi2 K2 Bi2 176.95(8) 3_465 3_575 n
Bi2 K2 Bi2 59.324(26) 3_465 102_465 n
Bi2 K2 Bi2 124.34(7) 3_465 102_565 n
Bi2 K2 Bi2 59.493(29) 3_465 104_545 n
Bi2 K2 Bi2 120.507(29) 3_465 104_555 n
Bi2 K2 O2 46.8(4) 3_465 102_465 n
Bi2 K2 O2 131.1(5) 3_465 102_565 n
Bi2 K2 O2 46.8(5) 3_465 104_545 n
Bi2 K2 O2 126.0(4) 3_465 104_555 n
Bi2 K2 O3 150.7(9) 3_465 1_565 n
Bi2 K2 O3 90.7(14) 3_465 3_465 n
Bi2 K2 O3 35.4(10) 3_465 102_455 n
Bi2 K2 O3 95.7(14) 3_465 104_555 n
Bi2 K2 K2 0.0 3_465 3_465 n
Bi2 K2 K2 89.817(4) 3_465 3_475 n
Bi2 K2 K2 93.23(9) 3_465 3_565 n
Bi2 K2 K2 176.95(8) 3_465 3_575 n
Bi2 K2 K2 59.324(26) 3_465 102_465 n
Bi2 K2 K2 124.34(7) 3_465 102_565 n
Bi2 K2 K2 59.493(29) 3_465 104_545 n
Bi2 K2 K2 120.507(29) 3_465 104_555 n
Bi2 K2 Na2 0.0 3_465 3_465 n
Bi2 K2 Bi2 176.95(8) 3_475 3_565 n
Bi2 K2 Bi2 87.13(8) 3_475 3_575 n
Bi2 K2 Bi2 57.464(30) 3_475 102_465 n
Bi2 K2 Bi2 118.75(8) 3_475 102_565 n
Bi2 K2 Bi2 122.379(27) 3_475 104_545 n
Bi2 K2 Bi2 57.621(27) 3_475 104_555 n
Bi2 K2 O2 50.3(4) 3_475 102_465 n
Bi2 K2 O2 129.4(5) 3_475 102_565 n
Bi2 K2 O2 127.4(5) 3_475 104_545 n
Bi2 K2 O2 43.7(4) 3_475 104_555 n
Bi2 K2 O3 88.2(13) 3_475 1_565 n
Bi2 K2 O3 32.4(10) 3_475 3_465 n
Bi2 K2 O3 92.9(14) 3_475 102_455 n
Bi2 K2 O3 145.1(11) 3_475 104_555 n
Bi2 K2 K2 89.817(4) 3_475 3_465 n
Bi2 K2 K2 0.0 3_475 3_475 n
Bi2 K2 K2 176.95(8) 3_475 3_565 n
Bi2 K2 K2 87.13(8) 3_475 3_575 n
Bi2 K2 K2 57.464(30) 3_475 102_465 n
Bi2 K2 K2 118.75(8) 3_475 102_565 n
Bi2 K2 K2 122.379(27) 3_475 104_545 n
Bi2 K2 K2 57.621(27) 3_475 104_555 n
Bi2 K2 Na2 89.817(4) 3_475 3_465 n
Bi2 K2 Bi2 89.817(4) 3_565 3_575 n
Bi2 K2 Bi2 124.34(7) 3_565 102_465 n
Bi2 K2 Bi2 59.324(26) 3_565 102_565 n
Bi2 K2 Bi2 59.493(29) 3_565 104_545 n
Bi2 K2 Bi2 120.507(29) 3_565 104_555 n
Bi2 K2 O2 132.4(4) 3_565 102_465 n
Bi2 K2 O2 48.0(5) 3_565 102_565 n
Bi2 K2 O2 55.2(5) 3_565 104_545 n
Bi2 K2 O2 133.6(4) 3_565 104_555 n
Bi2 K2 O3 89.1(13) 3_565 1_565 n
Bi2 K2 O3 147.4(10) 3_565 3_465 n
Bi2 K2 O3 89.6(14) 3_565 102_455 n
Bi2 K2 O3 34.5(10) 3_565 104_555 n
Bi2 K2 K2 93.23(9) 3_565 3_465 n
Bi2 K2 K2 176.95(8) 3_565 3_475 n
Bi2 K2 K2 0.0 3_565 3_565 n
Bi2 K2 K2 89.817(4) 3_565 3_575 n
Bi2 K2 K2 124.34(7) 3_565 102_465 n
Bi2 K2 K2 59.324(26) 3_565 102_565 n
Bi2 K2 K2 59.493(29) 3_565 104_545 n
Bi2 K2 K2 120.507(29) 3_565 104_555 n
Bi2 K2 Na2 93.23(9) 3_565 3_465 n
Bi2 K2 Bi2 118.75(8) 3_575 102_465 n
Bi2 K2 Bi2 57.464(30) 3_575 102_565 n
Bi2 K2 Bi2 122.379(27) 3_575 104_545 n
Bi2 K2 Bi2 57.621(27) 3_575 104_555 n
Bi2 K2 O2 130.5(4) 3_575 102_465 n
Bi2 K2 O2 51.4(5) 3_575 102_565 n
Bi2 K2 O2 135.7(5) 3_575 104_545 n
Bi2 K2 O2 51.3(4) 3_575 104_555 n
Bi2 K2 O3 29.3(9) 3_575 1_565 n
Bi2 K2 O3 86.8(14) 3_575 3_465 n
Bi2 K2 O3 144.8(10) 3_575 102_455 n
Bi2 K2 O3 86.9(14) 3_575 104_555 n
Bi2 K2 K2 176.95(8) 3_575 3_465 n
Bi2 K2 K2 87.13(8) 3_575 3_475 n
Bi2 K2 K2 89.817(4) 3_575 3_565 n
Bi2 K2 K2 0.0 3_575 3_575 n
Bi2 K2 K2 118.75(8) 3_575 102_465 n
Bi2 K2 K2 57.464(30) 3_575 102_565 n
Bi2 K2 K2 122.379(27) 3_575 104_545 n
Bi2 K2 K2 57.621(27) 3_575 104_555 n
Bi2 K2 Na2 176.95(8) 3_575 3_465 n
Bi2 K2 Bi2 95.31(5) 102_465 102_565 n
Bi2 K2 Bi2 64.91(6) 102_465 104_545 n
Bi2 K2 Bi2 61.18(6) 102_465 104_555 n
Bi2 K2 O2 63.14(24) 102_465 102_465 n
Bi2 K2 O2 161.68(30) 102_465 102_565 n
Bi2 K2 O2 104.3(4) 102_465 104_545 n
Bi2 K2 O2 98.8(4) 102_465 104_555 n
Bi2 K2 O3 95.6(9) 102_465 1_565 n
Bi2 K2 O3 36.2(14) 102_465 3_465 n
Bi2 K2 O3 39.2(14) 102_465 102_455 n
Bi2 K2 O3 96.4(9) 102_465 104_555 n
Bi2 K2 K2 59.324(26) 102_465 3_465 n
Bi2 K2 K2 57.464(30) 102_465 3_475 n
Bi2 K2 K2 124.34(7) 102_465 3_565 n
Bi2 K2 K2 118.75(8) 102_465 3_575 n
Bi2 K2 K2 0.0 102_465 102_465 n
Bi2 K2 K2 95.31(5) 102_465 102_565 n
Bi2 K2 K2 64.91(6) 102_465 104_545 n
Bi2 K2 K2 61.18(6) 102_465 104_555 n
Bi2 K2 Na2 59.324(26) 102_465 3_465 n
Bi2 K2 Bi2 64.91(6) 102_565 104_545 n
Bi2 K2 Bi2 61.18(6) 102_565 104_555 n
Bi2 K2 O2 158.43(25) 102_565 102_465 n
Bi2 K2 O2 66.40(29) 102_565 102_565 n
Bi2 K2 O2 111.3(4) 102_565 104_545 n
Bi2 K2 O2 105.0(4) 102_565 104_555 n
Bi2 K2 O3 36.4(13) 102_565 1_565 n
Bi2 K2 O3 92.2(10) 102_565 3_465 n
Bi2 K2 O3 92.7(10) 102_565 102_455 n
Bi2 K2 O3 34.1(14) 102_565 104_555 n
Bi2 K2 K2 124.34(7) 102_565 3_465 n
Bi2 K2 K2 118.75(8) 102_565 3_475 n
Bi2 K2 K2 59.324(26) 102_565 3_565 n
Bi2 K2 K2 57.464(30) 102_565 3_575 n
Bi2 K2 K2 95.31(5) 102_565 102_465 n
Bi2 K2 K2 0.0 102_565 102_565 n
Bi2 K2 K2 64.91(6) 102_565 104_545 n
Bi2 K2 K2 61.18(6) 102_565 104_555 n
Bi2 K2 Na2 124.34(7) 102_565 3_465 n
Bi2 K2 Bi2 95.30(5) 104_545 104_555 n
Bi2 K2 O2 103.5(4) 104_545 102_465 n
Bi2 K2 O2 105.6(4) 104_545 102_565 n
Bi2 K2 O2 66.09(29) 104_545 104_545 n
Bi2 K2 O2 158.46(26) 104_545 104_555 n
Bi2 K2 O3 97.5(11) 104_545 1_565 n
Bi2 K2 O3 95.7(13) 104_545 3_465 n
Bi2 K2 O3 33.8(12) 104_545 102_455 n
Bi2 K2 O3 39.6(12) 104_545 104_555 n
Bi2 K2 K2 59.493(29) 104_545 3_465 n
Bi2 K2 K2 122.379(27) 104_545 3_475 n
Bi2 K2 K2 59.493(29) 104_545 3_565 n
Bi2 K2 K2 122.379(27) 104_545 3_575 n
Bi2 K2 K2 64.91(6) 104_545 102_465 n
Bi2 K2 K2 64.91(6) 104_545 102_565 n
Bi2 K2 K2 0.0 104_545 104_545 n
Bi2 K2 K2 95.30(5) 104_545 104_555 n
Bi2 K2 Na2 59.493(29) 104_545 3_465 n
Bi2 K2 O2 104.2(4) 104_555 102_465 n
Bi2 K2 O2 106.3(4) 104_555 102_565 n
Bi2 K2 O2 160.80(30) 104_555 104_545 n
Bi2 K2 O2 63.60(25) 104_555 104_555 n
Bi2 K2 O3 37.8(11) 104_555 1_565 n
Bi2 K2 O3 34.9(12) 104_555 3_465 n
Bi2 K2 O3 93.1(13) 104_555 102_455 n
Bi2 K2 O3 90.6(12) 104_555 104_555 n
Bi2 K2 K2 120.507(29) 104_555 3_465 n
Bi2 K2 K2 57.621(27) 104_555 3_475 n
Bi2 K2 K2 120.507(29) 104_555 3_565 n
Bi2 K2 K2 57.621(27) 104_555 3_575 n
Bi2 K2 K2 61.18(6) 104_555 102_465 n
Bi2 K2 K2 61.18(6) 104_555 102_565 n
Bi2 K2 K2 95.30(5) 104_555 104_545 n
Bi2 K2 K2 0.0 104_555 104_555 n
Bi2 K2 Na2 120.507(29) 104_555 3_465 n
O2 K2 O2 135.1(4) 102_465 102_565 n
O2 K2 O2 77.2(7) 102_465 104_545 n
O2 K2 O2 79.2(6) 102_465 104_555 n
O2 K2 O3 138.5(14) 102_465 1_565 n
O2 K2 O3 70.1(12) 102_465 3_465 n
O2 K2 O3 71.4(11) 102_465 102_455 n
O2 K2 O3 142.2(14) 102_465 104_555 n
O2 K2 K2 46.8(4) 102_465 3_465 n
O2 K2 K2 50.3(4) 102_465 3_475 n
O2 K2 K2 132.4(4) 102_465 3_565 n
O2 K2 K2 130.5(4) 102_465 3_575 n
O2 K2 K2 63.14(24) 102_465 102_465 n
O2 K2 K2 158.43(25) 102_465 102_565 n
O2 K2 K2 103.5(4) 102_465 104_545 n
O2 K2 K2 104.2(4) 102_465 104_555 n
O2 K2 Na2 46.8(4) 102_465 3_465 n
O2 K2 O2 84.3(7) 102_565 104_545 n
O2 K2 O2 85.7(6) 102_565 104_555 n
O2 K2 O3 69.3(11) 102_565 1_565 n
O2 K2 O3 138.2(15) 102_565 3_465 n
O2 K2 O3 137.5(14) 102_565 102_455 n
O2 K2 O3 69.3(11) 102_565 104_555 n
O2 K2 K2 131.1(5) 102_565 3_465 n
O2 K2 K2 129.4(5) 102_565 3_475 n
O2 K2 K2 48.0(5) 102_565 3_565 n
O2 K2 K2 51.4(5) 102_565 3_575 n
O2 K2 K2 161.68(30) 102_565 102_465 n
O2 K2 K2 66.40(29) 102_565 102_565 n
O2 K2 K2 105.6(4) 102_565 104_545 n
O2 K2 K2 106.3(4) 102_565 104_555 n
O2 K2 Na2 131.1(5) 102_565 3_465 n
O2 K2 O2 134.4(4) 104_545 104_555 n
O2 K2 O3 144.3(14) 104_545 1_565 n
O2 K2 O3 137.5(15) 104_545 3_465 n
O2 K2 O3 68.9(13) 104_545 102_455 n
O2 K2 O3 78.1(14) 104_545 104_555 n
O2 K2 K2 46.8(5) 104_545 3_465 n
O2 K2 K2 127.4(5) 104_545 3_475 n
O2 K2 K2 55.2(5) 104_545 3_565 n
O2 K2 K2 135.7(5) 104_545 3_575 n
O2 K2 K2 104.3(4) 104_545 102_465 n
O2 K2 K2 111.3(4) 104_545 102_565 n
O2 K2 K2 66.09(29) 104_545 104_545 n
O2 K2 K2 160.80(30) 104_545 104_555 n
O2 K2 Na2 46.8(5) 104_545 3_465 n
O2 K2 O3 68.9(13) 104_555 1_565 n
O2 K2 O3 64.8(14) 104_555 3_465 n
O2 K2 O3 136.5(14) 104_555 102_455 n
O2 K2 O3 137.7(15) 104_555 104_555 n
O2 K2 K2 126.0(4) 104_555 3_465 n
O2 K2 K2 43.7(4) 104_555 3_475 n
O2 K2 K2 133.6(4) 104_555 3_565 n
O2 K2 K2 51.3(4) 104_555 3_575 n
O2 K2 K2 98.8(4) 104_555 102_465 n
O2 K2 K2 105.0(4) 104_555 102_565 n
O2 K2 K2 158.46(26) 104_555 104_545 n
O2 K2 K2 63.60(25) 104_555 104_555 n
O2 K2 Na2 126.0(4) 104_555 3_465 n
O3 K2 O3 72.6(6) 1_565 3_465 n
O3 K2 O3 115.5(12) 1_565 102_455 n
O3 K2 O3 70.5(10) 1_565 104_555 n
O3 K2 K2 150.7(9) 1_565 3_465 n
O3 K2 K2 88.2(13) 1_565 3_475 n
O3 K2 K2 89.1(13) 1_565 3_565 n
O3 K2 K2 29.3(9) 1_565 3_575 n
O3 K2 K2 95.6(9) 1_565 102_465 n
O3 K2 K2 36.4(13) 1_565 102_565 n
O3 K2 K2 97.5(11) 1_565 104_545 n
O3 K2 K2 37.8(11) 1_565 104_555 n
O3 K2 Na2 150.7(9) 1_565 3_465 n
O3 K2 O3 75.3(10) 3_465 102_455 n
O3 K2 O3 113.0(12) 3_465 104_555 n
O3 K2 K2 90.7(14) 3_465 3_465 n
O3 K2 K2 32.4(10) 3_465 3_475 n
O3 K2 K2 147.4(10) 3_465 3_565 n
O3 K2 K2 86.8(14) 3_465 3_575 n
O3 K2 K2 36.2(14) 3_465 102_465 n
O3 K2 K2 92.2(10) 3_465 102_565 n
O3 K2 K2 95.7(13) 3_465 104_545 n
O3 K2 K2 34.9(12) 3_465 104_555 n
O3 K2 Na2 90.7(14) 3_465 3_465 n
O3 K2 O3 73.2(7) 102_455 104_555 n
O3 K2 K2 35.4(10) 102_455 3_465 n
O3 K2 K2 92.9(14) 102_455 3_475 n
O3 K2 K2 89.6(14) 102_455 3_565 n
O3 K2 K2 144.8(10) 102_455 3_575 n
O3 K2 K2 39.2(14) 102_455 102_465 n
O3 K2 K2 92.7(10) 102_455 102_565 n
O3 K2 K2 33.8(12) 102_455 104_545 n
O3 K2 K2 93.1(13) 102_455 104_555 n
O3 K2 Na2 35.4(10) 102_455 3_465 n
O3 K2 K2 95.7(14) 104_555 3_465 n
O3 K2 K2 145.1(11) 104_555 3_475 n
O3 K2 K2 34.5(10) 104_555 3_565 n
O3 K2 K2 86.9(14) 104_555 3_575 n
O3 K2 K2 96.4(9) 104_555 102_465 n
O3 K2 K2 34.1(14) 104_555 102_565 n
O3 K2 K2 39.6(12) 104_555 104_545 n
O3 K2 K2 90.6(12) 104_555 104_555 n
O3 K2 Na2 95.7(14) 104_555 3_465 n
K2 K2 K2 89.817(4) 3_465 3_475 n
K2 K2 K2 93.23(9) 3_465 3_565 n
K2 K2 K2 176.95(8) 3_465 3_575 n
K2 K2 K2 59.324(26) 3_465 102_465 n
K2 K2 K2 124.34(7) 3_465 102_565 n
K2 K2 K2 59.493(29) 3_465 104_545 n
K2 K2 K2 120.507(29) 3_465 104_555 n
K2 K2 Na2 0.0 3_465 3_465 n
K2 K2 K2 176.95(8) 3_475 3_565 n
K2 K2 K2 87.13(8) 3_475 3_575 n
K2 K2 K2 57.464(30) 3_475 102_465 n
K2 K2 K2 118.75(8) 3_475 102_565 n
K2 K2 K2 122.379(27) 3_475 104_545 n
K2 K2 K2 57.621(27) 3_475 104_555 n
K2 K2 Na2 89.817(4) 3_475 3_465 n
K2 K2 K2 89.817(4) 3_565 3_575 n
K2 K2 K2 124.34(7) 3_565 102_465 n
K2 K2 K2 59.324(26) 3_565 102_565 n
K2 K2 K2 59.493(29) 3_565 104_545 n
K2 K2 K2 120.507(29) 3_565 104_555 n
K2 K2 Na2 93.23(9) 3_565 3_465 n
K2 K2 K2 118.75(8) 3_575 102_465 n
K2 K2 K2 57.464(30) 3_575 102_565 n
K2 K2 K2 122.379(27) 3_575 104_545 n
K2 K2 K2 57.621(27) 3_575 104_555 n
K2 K2 Na2 176.95(8) 3_575 3_465 n
K2 K2 K2 95.31(5) 102_465 102_565 n
K2 K2 K2 64.91(6) 102_465 104_545 n
K2 K2 K2 61.18(6) 102_465 104_555 n
K2 K2 Na2 59.324(26) 102_465 3_465 n
K2 K2 K2 64.91(6) 102_565 104_545 n
K2 K2 K2 61.18(6) 102_565 104_555 n
K2 K2 Na2 124.34(7) 102_565 3_465 n
K2 K2 K2 95.30(5) 104_545 104_555 n
K2 K2 Na2 59.493(29) 104_545 3_465 n
K2 K2 Na2 120.507(29) 104_555 3_465 n
O2 Na2 O3 69.3(11) 102_565 1_565 n
O2 Na2 O3 138.2(15) 102_565 3_465 n
O2 Na2 O3 137.5(14) 102_565 102_455 n
O2 Na2 O3 69.3(11) 102_565 104_555 n
O2 Na2 K2 131.1(5) 102_565 3_465 n
O2 Na2 K2 129.4(5) 102_565 3_475 n
O2 Na2 K2 48.0(5) 102_565 3_565 n
O2 Na2 K2 51.4(5) 102_565 3_575 n
O2 Na2 K2 161.68(30) 102_565 102_465 n
O2 Na2 K2 66.40(29) 102_565 102_565 n
O2 Na2 K2 105.6(4) 102_565 104_545 n
O2 Na2 K2 106.3(4) 102_565 104_555 n
O2 Na2 Na2 131.1(5) 102_565 3_465 n
O2 Na2 Na2 48.0(5) 102_565 3_565 n
O2 Na2 Na2 161.68(30) 102_565 102_465 n
O2 Na2 Na2 66.40(29) 102_565 102_565 n
O2 Na2 Na2 105.6(4) 102_565 104_545 n
O2 Na2 Na2 106.3(4) 102_565 104_555 n
O3 Na2 O3 72.6(6) 1_565 3_465 n
O3 Na2 O3 115.5(12) 1_565 102_455 n
O3 Na2 O3 70.5(10) 1_565 104_555 n
O3 Na2 K2 150.7(9) 1_565 3_465 n
O3 Na2 K2 88.2(13) 1_565 3_475 n
O3 Na2 K2 89.1(13) 1_565 3_565 n
O3 Na2 K2 29.3(9) 1_565 3_575 n
O3 Na2 K2 95.6(9) 1_565 102_465 n
O3 Na2 K2 36.4(13) 1_565 102_565 n
O3 Na2 K2 97.5(11) 1_565 104_545 n
O3 Na2 K2 37.8(11) 1_565 104_555 n
O3 Na2 Na2 150.7(9) 1_565 3_465 n
O3 Na2 Na2 89.1(13) 1_565 3_565 n
O3 Na2 Na2 95.6(9) 1_565 102_465 n
O3 Na2 Na2 36.4(13) 1_565 102_565 n
O3 Na2 Na2 97.5(11) 1_565 104_545 n
O3 Na2 Na2 37.8(11) 1_565 104_555 n
O3 Na2 O3 75.3(10) 3_465 102_455 n
O3 Na2 O3 113.0(12) 3_465 104_555 n
O3 Na2 K2 90.7(14) 3_465 3_465 n
O3 Na2 K2 32.4(10) 3_465 3_475 n
O3 Na2 K2 147.4(10) 3_465 3_565 n
O3 Na2 K2 86.8(14) 3_465 3_575 n
O3 Na2 K2 36.2(14) 3_465 102_465 n
O3 Na2 K2 92.2(10) 3_465 102_565 n
O3 Na2 K2 95.7(13) 3_465 104_545 n
O3 Na2 K2 34.9(12) 3_465 104_555 n
O3 Na2 Na2 90.7(14) 3_465 3_465 n
O3 Na2 Na2 147.4(10) 3_465 3_565 n
O3 Na2 Na2 36.2(14) 3_465 102_465 n
O3 Na2 Na2 92.2(10) 3_465 102_565 n
O3 Na2 Na2 95.7(13) 3_465 104_545 n
O3 Na2 Na2 34.9(12) 3_465 104_555 n
O3 Na2 O3 73.2(7) 102_455 104_555 n
O3 Na2 K2 35.4(10) 102_455 3_465 n
O3 Na2 K2 92.9(14) 102_455 3_475 n
O3 Na2 K2 89.6(14) 102_455 3_565 n
O3 Na2 K2 144.8(10) 102_455 3_575 n
O3 Na2 K2 39.2(14) 102_455 102_465 n
O3 Na2 K2 92.7(10) 102_455 102_565 n
O3 Na2 K2 33.8(12) 102_455 104_545 n
O3 Na2 K2 93.1(13) 102_455 104_555 n
O3 Na2 Na2 35.4(10) 102_455 3_465 n
O3 Na2 Na2 89.6(14) 102_455 3_565 n
O3 Na2 Na2 39.2(14) 102_455 102_465 n
O3 Na2 Na2 92.7(10) 102_455 102_565 n
O3 Na2 Na2 33.8(12) 102_455 104_545 n
O3 Na2 Na2 93.1(13) 102_455 104_555 n
O3 Na2 K2 95.7(14) 104_555 3_465 n
O3 Na2 K2 145.1(11) 104_555 3_475 n
O3 Na2 K2 34.5(10) 104_555 3_565 n
O3 Na2 K2 86.9(14) 104_555 3_575 n
O3 Na2 K2 96.4(9) 104_555 102_465 n
O3 Na2 K2 34.1(14) 104_555 102_565 n
O3 Na2 K2 39.6(12) 104_555 104_545 n
O3 Na2 K2 90.6(12) 104_555 104_555 n
O3 Na2 Na2 95.7(14) 104_555 3_465 n
O3 Na2 Na2 34.5(10) 104_555 3_565 n
O3 Na2 Na2 96.4(9) 104_555 102_465 n
O3 Na2 Na2 34.1(14) 104_555 102_565 n
O3 Na2 Na2 39.6(12) 104_555 104_545 n
O3 Na2 Na2 90.6(12) 104_555 104_555 n
K2 Na2 K2 89.817(4) 3_465 3_475 n
K2 Na2 K2 93.23(9) 3_465 3_565 n
K2 Na2 K2 176.95(8) 3_465 3_575 n
K2 Na2 K2 59.324(26) 3_465 102_465 n
K2 Na2 K2 124.34(7) 3_465 102_565 n
K2 Na2 K2 59.493(29) 3_465 104_545 n
K2 Na2 K2 120.507(29) 3_465 104_555 n
K2 Na2 Na2 0.0 3_465 3_465 n
K2 Na2 Na2 93.23(9) 3_465 3_565 n
K2 Na2 Na2 59.324(26) 3_465 102_465 n
K2 Na2 Na2 124.34(7) 3_465 102_565 n
K2 Na2 Na2 59.493(29) 3_465 104_545 n
K2 Na2 Na2 120.507(29) 3_465 104_555 n
K2 Na2 K2 176.95(8) 3_475 3_565 n
K2 Na2 K2 87.13(8) 3_475 3_575 n
K2 Na2 K2 57.464(30) 3_475 102_465 n
K2 Na2 K2 118.75(8) 3_475 102_565 n
K2 Na2 K2 122.379(27) 3_475 104_545 n
K2 Na2 K2 57.621(27) 3_475 104_555 n
K2 Na2 Na2 89.817(4) 3_475 3_465 n
K2 Na2 Na2 176.95(8) 3_475 3_565 n
K2 Na2 Na2 57.464(30) 3_475 102_465 n
K2 Na2 Na2 118.75(8) 3_475 102_565 n
K2 Na2 Na2 122.379(27) 3_475 104_545 n
K2 Na2 Na2 57.621(27) 3_475 104_555 n
K2 Na2 K2 89.817(4) 3_565 3_575 n
K2 Na2 K2 124.34(7) 3_565 102_465 n
K2 Na2 K2 59.324(26) 3_565 102_565 n
K2 Na2 K2 59.493(29) 3_565 104_545 n
K2 Na2 K2 120.507(29) 3_565 104_555 n
K2 Na2 Na2 93.23(9) 3_565 3_465 n
K2 Na2 Na2 0.0 3_565 3_565 n
K2 Na2 Na2 124.34(7) 3_565 102_465 n
K2 Na2 Na2 59.324(26) 3_565 102_565 n
K2 Na2 Na2 59.493(29) 3_565 104_545 n
K2 Na2 Na2 120.507(29) 3_565 104_555 n
K2 Na2 K2 118.75(8) 3_575 102_465 n
K2 Na2 K2 57.464(30) 3_575 102_565 n
K2 Na2 K2 122.379(27) 3_575 104_545 n
K2 Na2 K2 57.621(27) 3_575 104_555 n
K2 Na2 Na2 176.95(8) 3_575 3_465 n
K2 Na2 Na2 89.817(4) 3_575 3_565 n
K2 Na2 Na2 118.75(8) 3_575 102_465 n
K2 Na2 Na2 57.464(30) 3_575 102_565 n
K2 Na2 Na2 122.379(27) 3_575 104_545 n
K2 Na2 Na2 57.621(27) 3_575 104_555 n
K2 Na2 K2 95.31(5) 102_465 102_565 n
K2 Na2 K2 64.91(6) 102_465 104_545 n
K2 Na2 K2 61.18(6) 102_465 104_555 n
K2 Na2 Na2 59.324(26) 102_465 3_465 n
K2 Na2 Na2 124.34(7) 102_465 3_565 n
K2 Na2 Na2 0.0 102_465 102_465 n
K2 Na2 Na2 95.31(5) 102_465 102_565 n
K2 Na2 Na2 64.91(6) 102_465 104_545 n
K2 Na2 Na2 61.18(6) 102_465 104_555 n
K2 Na2 K2 64.91(6) 102_565 104_545 n
K2 Na2 K2 61.18(6) 102_565 104_555 n
K2 Na2 Na2 124.34(7) 102_565 3_465 n
K2 Na2 Na2 59.324(26) 102_565 3_565 n
K2 Na2 Na2 95.31(5) 102_565 102_465 n
K2 Na2 Na2 0.0 102_565 102_565 n
K2 Na2 Na2 64.91(6) 102_565 104_545 n
K2 Na2 Na2 61.18(6) 102_565 104_555 n
K2 Na2 K2 95.30(5) 104_545 104_555 n
K2 Na2 Na2 59.493(29) 104_545 3_465 n
K2 Na2 Na2 59.493(29) 104_545 3_565 n
K2 Na2 Na2 64.91(6) 104_545 102_465 n
K2 Na2 Na2 64.91(6) 104_545 102_565 n
K2 Na2 Na2 0.0 104_545 104_545 n
K2 Na2 Na2 95.30(5) 104_545 104_555 n
K2 Na2 Na2 120.507(29) 104_555 3_465 n
K2 Na2 Na2 120.507(29) 104_555 3_565 n
K2 Na2 Na2 61.18(6) 104_555 102_465 n
K2 Na2 Na2 61.18(6) 104_555 102_565 n
K2 Na2 Na2 95.30(5) 104_555 104_545 n
K2 Na2 Na2 0.0 104_555 104_555 n
Na2 Na2 Na2 93.23(9) 3_465 3_565 n
Na2 Na2 Na2 59.324(26) 3_465 102_465 n
Na2 Na2 Na2 124.34(7) 3_465 102_565 n
Na2 Na2 Na2 59.493(29) 3_465 104_545 n
Na2 Na2 Na2 120.507(29) 3_465 104_555 n
Na2 Na2 Na2 124.34(7) 3_565 102_465 n
Na2 Na2 Na2 59.324(26) 3_565 102_565 n
Na2 Na2 Na2 59.493(29) 3_565 104_545 n
Na2 Na2 Na2 120.507(29) 3_565 104_555 n
Na2 Na2 Na2 95.31(5) 102_465 102_565 n
Na2 Na2 Na2 64.91(6) 102_465 104_545 n
Na2 Na2 Na2 61.18(6) 102_465 104_555 n
Na2 Na2 Na2 64.91(6) 102_565 104_545 n
Na2 Na2 Na2 61.18(6) 102_565 104_555 n
Na2 Na2 Na2 95.30(5) 104_545 104_555 n

loop_
_geom_bond_atom_site_label_1
_geom_bond_atom_site_label_2
_geom_bond_distance
_geom_bond_site_symmetry_2
_geom_bond_publ_flag
Bi1 Bi1 3.755(6) 2_455 n
Bi1 Bi1 3.755(6) 2_555 n
Bi1 Na1 3.755(6) 2_455 n
Bi1 Na1 3.755(6) 2_555 n
Bi1 Nb1 3.3839(31) 101_544 n
Bi1 Nb1 3.413(6) 102_455 n
Bi1 Nb1 3.413(6) 103_454 n
Bi1 Nb1 3.3839(31) 104_545 n
Bi1 O1 2.71(6) 1_455 n
Bi1 O1 2.79(6) 1_555 n
Bi1 O1 2.424(31) 2_455 n
Bi1 O4 2.513(17) 2_465 n
Bi1 O4 2.513(17) 3_465 n
Bi1 O5 2.770(28) 101_444 n
Bi1 O5 2.798(26) 102_465 n
Bi1 O5 2.798(26) 103_464 n
Bi1 O5 2.770(28) 104_445 n
Bi1 K1 3.755(6) 2_455 n
Bi1 K1 4.004(7) 2_465 n
Bi1 K1 3.755(6) 2_555 n
Bi1 K1 4.004(7) 2_565 n
Na1 Bi1 3.755(6) 2_455 n
Na1 Bi1 3.755(6) 2_555 n
Na1 Na1 3.755(6) 2_455 n
Na1 Na1 4.004(7) 2_465 n
Na1 Na1 3.755(6) 2_555 n
Na1 Na1 4.004(7) 2_565 n
Na1 Nb1 3.6141(32) 101_444 n
Na1 Nb1 3.3839(31) 101_544 n
Na1 Nb1 3.413(6) 102_455 n
Na1 Nb1 3.581(6) 102_465 n
Na1 Nb1 3.413(6) 103_454 n
Na1 Nb1 3.581(6) 103_464 n
Na1 Nb1 3.6141(32) 104_445 n
Na1 Nb1 3.3839(31) 104_545 n
Na1 O1 2.71(6) 1_455 n
Na1 O1 2.79(6) 1_555 n
Na1 O1 2.424(31) 2_455 n
Na1 O1 3.055(31) 2_465 n
Na1 O4 3.170(19) 1_445 n
Na1 O4 2.513(17) 2_465 n
Na1 O4 2.513(17) 3_465 n
Na1 O4 3.170(19) 4_445 n
Na1 O5 2.770(28) 101_444 n
Na1 O5 2.798(26) 102_465 n
Na1 O5 2.798(26) 103_464 n
Na1 O5 2.770(28) 104_445 n
Na1 K1 3.755(6) 2_455 n
Na1 K1 4.004(7) 2_465 n
Na1 K1 3.755(6) 2_555 n
Na1 K1 4.004(7) 2_565 n
Bi2 Bi2 3.7760(27) 3_465 n
Bi2 Bi2 3.7760(27) 3_565 n
Bi2 Bi2 3.7131(13) 102_465 n
Bi2 Bi2 3.7131(13) 102_565 n
Bi2 Bi2 3.7067(13) 104_545 n
Bi2 Bi2 3.7067(13) 104_555 n
Bi2 O2 2.764(22) 102_565 n
Bi2 O2 2.816(23) 104_545 n
Bi2 O3 2.42(5) 1_565 n
Bi2 O3 2.21(5) 3_465 n
Bi2 O3 2.28(5) 102_455 n
Bi2 O3 2.33(5) 104_555 n
Bi2 K2 3.7760(27) 3_465 n
Bi2 K2 3.9820(28) 3_475 n
Bi2 K2 3.7760(27) 3_565 n
Bi2 K2 3.9820(28) 3_575 n
Bi2 K2 3.7131(13) 102_465 n
Bi2 K2 3.7131(13) 102_565 n
Bi2 K2 3.7067(13) 104_545 n
Bi2 K2 3.7067(13) 104_555 n
Bi2 Na2 3.7760(27) 3_465 n
Bi2 Na2 3.9820(28) 3_475 n
Bi2 Na2 3.7760(27) 3_565 n
Bi2 Na2 3.9820(28) 3_575 n
Bi2 Na2 3.7131(13) 102_465 n
Bi2 Na2 3.7131(13) 102_565 n
Bi2 Na2 3.7067(13) 104_545 n
Bi2 Na2 3.7067(13) 104_555 n
Nb1 Bi1 3.3839(31) 101_555 n
Nb1 Bi1 3.413(6) 102_555 n
Nb1 Na1 3.3839(31) 101_555 n
Nb1 Na1 3.6141(32) 101_655 n
Nb1 Na1 3.413(6) 102_555 n
Nb1 Na1 3.581(6) 102_565 n
Nb1 O1 2.186(6) 101_555 n
Nb1 O2 1.740(11) 1_555 n
Nb1 O4 1.982(23) 102_465 n
Nb1 O4 1.950(22) 104_545 n
Nb1 O5 2.095(34) 2_476 n
Nb1 O5 1.85(4) 4_556 n
Nb1 K1 3.3839(31) 101_555 n
Nb1 K1 3.6141(32) 101_655 n
Nb1 K1 3.413(6) 102_555 n
Nb1 K1 3.581(6) 102_565 n
Nb1 K2 3.874(4) 102_465 n
Nb1 K2 4.058(4) 102_565 n
Nb1 K2 4.001(4) 104_545 n
Nb1 K2 3.925(4) 104_555 n
O1 Bi1 2.79(6) 1_555 n
O1 Bi1 2.71(6) 1_655 n
O1 Bi1 2.424(31) 2_555 n
O1 Na1 2.79(6) 1_555 n
O1 Na1 2.71(6) 1_655 n
O1 Na1 2.424(31) 2_555 n
O1 Na1 3.055(31) 2_565 n
O1 Nb1 2.186(6) 101_544 n
O1 Nb1 2.186(6) 104_545 n
O1 K1 2.79(6) 1_555 n
O1 K1 2.71(6) 1_655 n
O1 K1 2.424(31) 2_555 n
O1 K1 3.055(31) 2_565 n
O2 Bi2 2.764(22) 102_465 n
O2 Bi2 2.816(23) 104_555 n
O2 Nb1 1.740(11) 1_555 n
O2 K2 3.634(11) 1_555 n
O2 K2 2.764(22) 102_465 n
O2 K2 3.172(23) 102_565 n
O2 K2 3.126(24) 104_545 n
O2 K2 2.816(23) 104_555 n
O2 Na2 2.764(22) 102_465 n
O2 Na2 3.172(23) 102_565 n
O2 Na2 3.126(24) 104_545 n
O2 Na2 2.816(23) 104_555 n
O3 Bi2 2.42(5) 1_545 n
O3 Bi2 2.21(5) 3_565 n
O3 Bi2 2.28(5) 102_555 n
O3 Bi2 2.33(5) 104_545 n
O3 K2 2.42(5) 1_545 n
O3 K2 2.21(5) 3_565 n
O3 K2 2.28(5) 102_555 n
O3 K2 2.33(5) 104_545 n
O3 Na2 2.42(5) 1_545 n
O3 Na2 2.21(5) 3_565 n
O3 Na2 2.28(5) 102_555 n
O3 Na2 2.33(5) 104_545 n
O4 Bi1 2.513(17) 2_565 n
O4 Na1 3.170(19) 1_665 n
O4 Na1 2.513(17) 2_565 n
O4 Nb1 1.982(23) 102_565 n
O4 Nb1 1.950(22) 104_555 n
O4 K1 3.170(19) 1_665 n
O4 K1 2.513(17) 2_565 n
O4 K2 3.299(16) 1_555 n
O5 Bi1 2.770(28) 101_655 n
O5 Bi1 2.798(26) 102_565 n
O5 Na1 2.770(28) 101_655 n
O5 Na1 2.798(26) 102_565 n
O5 Nb1 2.095(34) 2_576 n
O5 Nb1 1.85(4) 4_556 n
O5 K1 2.770(28) 101_655 n
O5 K1 2.798(26) 102_565 n
O5 K2 3.651(21) 101_555 n
O5 K2 3.634(22) 103_565 n
K1 Bi1 3.755(6) 2_455 n
K1 Bi1 4.004(7) 2_465 n
K1 Bi1 3.755(6) 2_555 n
K1 Bi1 4.004(7) 2_565 n
K1 Na1 3.755(6) 2_455 n
K1 Na1 4.004(7) 2_465 n
K1 Na1 3.755(6) 2_555 n
K1 Na1 4.004(7) 2_565 n
K1 Nb1 3.6141(32) 101_444 n
K1 Nb1 3.3839(31) 101_544 n
K1 Nb1 3.413(6) 102_455 n
K1 Nb1 3.581(6) 102_465 n
K1 Nb1 3.413(6) 103_454 n
K1 Nb1 3.581(6) 103_464 n
K1 Nb1 3.6141(32) 104_445 n
K1 Nb1 3.3839(31) 104_545 n
K1 O1 2.71(6) 1_455 n
K1 O1 2.79(6) 1_555 n
K1 O1 2.424(31) 2_455 n
K1 O1 3.055(31) 2_465 n
K1 O4 3.170(19) 1_445 n
K1 O4 2.513(17) 2_465 n
K1 O4 2.513(17) 3_465 n
K1 O4 3.170(19) 4_445 n
K1 O5 2.770(28) 101_444 n
K1 O5 2.798(26) 102_465 n
K1 O5 2.798(26) 103_464 n
K1 O5 2.770(28) 104_445 n
K1 K1 3.755(6) 2_455 n
K1 K1 4.004(7) 2_465 n
K1 K1 3.755(6) 2_555 n
K1 K1 4.004(7) 2_565 n
K1 K2 5.0306(10) 2_465 n
K1 K2 5.0306(10) 3_465 n
K2 Bi2 3.7760(27) 3_465 n
K2 Bi2 3.9820(28) 3_475 n
K2 Bi2 3.7760(27) 3_565 n
K2 Bi2 3.9820(28) 3_575 n
K2 Bi2 3.7131(13) 102_465 n
K2 Bi2 3.7131(13) 102_565 n
K2 Bi2 3.7067(13) 104_545 n
K2 Bi2 3.7067(13) 104_555 n
K2 Nb1 4.058(4) 102_465 n
K2 Nb1 3.874(4) 102_565 n
K2 Nb1 3.925(4) 104_545 n
K2 Nb1 4.001(4) 104_555 n
K2 O2 3.634(11) 1_555 n
K2 O2 3.172(23) 102_465 n
K2 O2 2.764(22) 102_565 n
K2 O2 2.816(23) 104_545 n
K2 O2 3.126(24) 104_555 n
K2 O3 2.42(5) 1_565 n
K2 O3 2.21(5) 3_465 n
K2 O3 2.28(5) 102_455 n
K2 O3 2.33(5) 104_555 n
K2 O4 3.299(16) 1_555 n
K2 O5 3.651(21) 101_544 n
K2 O5 3.634(22) 103_464 n
K2 K1 5.0306(10) 2_565 n
K2 K2 3.7760(27) 3_465 n
K2 K2 3.9820(28) 3_475 n
K2 K2 3.7760(27) 3_565 n
K2 K2 3.9820(28) 3_575 n
K2 K2 3.7131(13) 102_465 n
K2 K2 3.7131(13) 102_565 n
K2 K2 3.7067(13) 104_545 n
K2 K2 3.7067(13) 104_555 n
K2 Na2 3.7760(27) 3_465 n
K2 Na2 3.9820(28) 3_475 n
K2 Na2 3.7760(27) 3_565 n
K2 Na2 3.9820(28) 3_575 n
K2 Na2 3.7131(13) 102_465 n
K2 Na2 3.7131(13) 102_565 n
K2 Na2 3.7067(13) 104_545 n
K2 Na2 3.7067(13) 104_555 n
Na2 Bi2 3.7760(27) 3_465 n
Na2 Bi2 3.9820(28) 3_475 n
Na2 Bi2 3.7760(27) 3_565 n
Na2 Bi2 3.9820(28) 3_575 n
Na2 Bi2 3.7131(13) 102_465 n
Na2 Bi2 3.7131(13) 102_565 n
Na2 Bi2 3.7067(13) 104_545 n
Na2 Bi2 3.7067(13) 104_555 n
Na2 O2 3.172(23) 102_465 n
Na2 O2 2.764(22) 102_565 n
Na2 O2 2.816(23) 104_545 n
Na2 O2 3.126(24) 104_555 n
Na2 O3 2.42(5) 1_565 n
Na2 O3 2.21(5) 3_465 n
Na2 O3 2.28(5) 102_455 n
Na2 O3 2.33(5) 104_555 n
Na2 K2 3.7760(27) 3_465 n
Na2 K2 3.9820(28) 3_475 n
Na2 K2 3.7760(27) 3_565 n
Na2 K2 3.9820(28) 3_575 n
Na2 K2 3.7131(13) 102_465 n
Na2 K2 3.7131(13) 102_565 n
Na2 K2 3.7067(13) 104_545 n
Na2 K2 3.7067(13) 104_555 n
Na2 Na2 3.7760(27) 3_465 n
Na2 Na2 3.9820(28) 3_475 n
Na2 Na2 3.7760(27) 3_565 n
Na2 Na2 3.9820(28) 3_575 n
Na2 Na2 3.7131(13) 102_465 n
Na2 Na2 3.7131(13) 102_565 n
Na2 Na2 3.7067(13) 104_545 n
Na2 Na2 3.7067(13) 104_555 n
